data_1535738
loop_
_publ_author_name
'Busch, J.'
'Hoffmann, G.'
'Gruehn, R.'

_publ_section_title
;
 Darstellung, Kristallstruktur und elektronenmikroskopische Untersuchung
 von U Nb6 O16 - einem neuen niobreichen Oxid im System U/Nb/O
;
_journal_name_full 'Zeitschrift fuer Anorganische und Allgemeine Chemie'
_journal_page_first 1056
_journal_page_last 1065
_journal_volume 620
_journal_year 1994
_chemical_formula_sum 'Nb6 O16 U'
_chemical_name_systematic 'U Nb6 O16'
_space_group_IT_number 5
_symmetry_space_group_name_Hall 'C 2y'
_symmetry_space_group_name_H-M 'C 1 2 1'
_cell_angle_alpha 90
_cell_angle_beta 97.61
_cell_angle_gamma 90
_cell_formula_units_Z 2
_cell_length_a 22.339
_cell_length_b 3.775
_cell_length_c 7.249
_cell_volume 605.922
_citation_journal_id_ASTM ZAACAB
_cod_data_source_file Busch_ZAACAB_1994_1596.cif
_cod_data_source_block Nb6O16U1
_cod_original_cell_volume 605.9221
_cod_original_formula_sum 'Nb6 O16 U1'
_cod_database_code 1535738

loop_
_symmetry_equiv_pos_as_xyz
x,y,z
-x,y,-z
x+1/2,y+1/2,z
-x+1/2,y+1/2,-z

loop_
_atom_site_label
_atom_site_type_symbol
_atom_site_fract_x
_atom_site_fract_y
_atom_site_fract_z
_atom_site_occupancy
_atom_site_U_iso_or_equiv
O8 O-2 0.1783 0.131 0.098 0.5 0.0
Nb3 Nb+4 0.3641 0.9995 0.0862 1 0.0
U1 U+4 0 0 0 1 0.0
O3 O-2 0.3587 0.492 0.5731 1 0.0
O2 O-2 0.4213 0 0.3837 1 0.0
O4 O-2 0.5139 0.495 0.3295 1 0.0
Nb1 Nb+4 0.2221 0.9994 0.3152 1 0.0
O9 O-2 0.1794 0.67 0.114 0.5 0.0
O5 O-2 0.2347 0.5 0.4083 1 0.0
O1 O-2 0.4412 0.995 0.9755 1 0.0
O7 O-2 0.2977 0.987 0.2267 1 0.0
O6 O-2 0.3946 0.498 0.1711 1 0.0
Nb2 Nb+4 0.0742 0.9997 0.5383 1 0.0
